data_2103717
loop_
_publ_author_name
'Dova, Eva'
'Stassen, Arno F.'
'Driessen, Ren\'e A. J.'
'Sonneveld, Ed'
'Goubitz, Kees'
'Peschar, Ren\'e'
'Haasnoot, Jaap G.'
'Reedijk, Jan'
'Schenk, Henk'

_publ_section_title
;
 Structure determination of the [Fe(teec)~6~](BF~4~)~2~ metal complex
 from laboratory and synchrotron X-ray powder diffraction data with
 grid-search techniques
;
_journal_issue 4
_journal_name_full 'Acta Crystallographica Section B'
_journal_page_first 531
_journal_page_last 538
_journal_paper_doi 10.1107/S010876810100828X
_journal_volume 57
_journal_year 2001
_chemical_formula_moiety 'C18 H30 Cl6 Fe N24, 2(B F4)'
_chemical_formula_sum 'C18 H30 B2 Cl6 F8 Fe N24'
_chemical_formula_weight 1024.83
_chemical_name_systematic
;
 ?
;
_space_group_IT_number 14
_symmetry_cell_setting monoclinic
_symmetry_space_group_name_Hall '-P 2ybc'
_symmetry_space_group_name_H-M 'P 1 21/c 1'
_cell_angle_alpha 90
_cell_angle_beta 90.555(5)
_cell_angle_gamma 90
_cell_formula_units_Z 2
_cell_length_a 12.1966(11)
_cell_length_b 17.9677(13)
_cell_length_c 10.5667(8)
_cell_measurement_temperature 0
_cell_volume 2315.5(3)
_computing_publication_material 'PLATON (Spek, 1990)'
_diffrn_radiation_type '?? K\a'
_diffrn_radiation_wavelength .99542
_diffrn_reflns_reduction_process
;
 ?
;
_exptl_absorpt_correction_type ' ?               '
_exptl_crystal_colour ' ?               '
_exptl_crystal_density_diffrn 1.470
_exptl_crystal_density_method 'Not Measured'
_exptl_crystal_description ' ?               '
_exptl_crystal_F_000 1032
_refine_ls_abs_structure_Flack none
_refine_ls_hydrogen_treatment 'see text         '
_refine_ls_number_restraints 0
_refine_ls_weighting_scheme ?
_cod_data_source_file na0120.cif
_cod_data_source_block stassen
_cod_depositor_comments
;
The following automatic conversions were performed:
'_symmetry_cell_setting' value 'Monoclinic' changed to 'monoclinic'
according to '/home/saulius/struct/CIF-dictionaries/cif_core.dic'
dictionary named 'cif_core.dic' version 2.4.1 from 2010-06-29.

Automatic conversion script
Id: cif_fix_enum 1527 2010-12-29 10:47:43Z saulius 

The following automatic conversions were performed:

'_symmetry_cell_setting' value 'Monoclinic' changed to 'monoclinic'
according to /home/saulius/struct/CIF-dictionaries/cif_core.dic
dictionary named 'cif_core.dic' version 2.4.1 from 2010-06-29.

Automatic conversion script
Id: cif_fix_values 1715 2011-07-08 13:25:40Z adriana 
;
_cod_original_sg_symbol_H-M 'P 21/c'
_cod_database_code 2103717

loop_
_symmetry_equiv_pos_as_xyz
x,y,z
-x,1/2+y,1/2-z
-x,-y,-z
x,1/2-y,1/2+z

loop_
_atom_site_label
_atom_site_fract_x
_atom_site_fract_y
_atom_site_fract_z
_atom_site_U_iso_or_equiv
_atom_site_thermal_displace_type
_atom_site_occupancy
_atom_site_type_symbol
Fe .00000 .50000 .50000 .049(8) Uiso 1.000 Fe
Cl1 .3742(16) .7360(11) .4318(17) .135(8) Uiso 1.000 Cl
Cl2 .3820(17) .4423(11) .8872(18) .1354 Uiso 1.000 Cl
Cl3 .3944(16) .3536(10) .224(2) .1354 Uiso 1.000 Cl
N1A .188(2) .6619(9) .2947(18) .0507 Uiso 1.000 N
N1B .179(2) .5307(12) .8490(13) .0507 Uiso 1.000 N
N1C .194(2) .3143(9) .375(2) .0507 Uiso 1.000 N
N2A .224(2) .6015(8) .2437(17) .0507 Uiso 1.000 N
N2B .212(2) .5873(10) .7853(13) .0507 Uiso 1.000 N
N2C .231(2) .3198(9) .4948(16) .0507 Uiso 1.000 N
N3A .175(2) .5467(7) .2963(14) .0507 Uiso 1.000 N
N3B .167(2) .5857(8) .6761(11) .0507 Uiso 1.000 N
N3C .177(2) .3732(7) .5466(13) .0507 Uiso 1.000 N
N4A .1038(17) .5725(7) .3836(14) .0507 Uiso 1.000 N
N4B .1021(17) .5274(9) .6687(12) .0507 Uiso 1.000 N
N4C .1065(17) .4038(8) .4604(15) .0507 Uiso 1.000 N
C1A .1112(19) .6440(9) .3786(17) .0507 Uiso 1.000 C
C1B .1075(19) .4932(11) .7773(12) .0507 Uiso 1.000 C
C1C .1174(18) .3651(8) .3553(18) .0507 Uiso 1.000 C
C2A .221(2) .7373(13) .249(3) .0507 Uiso 1.000 C
C2B .208(2) .5173(18) .9849(17) .0507 Uiso 1.000 C
C2C .233(2) .2547(11) .290(3) .0507 Uiso 1.000 C
C3A .341(2) .7496(15) .270(3) .0507 Uiso 1.000 C
C3B .335(2) .5073(19) .994(2) .0507 Uiso 1.000 C
C3C .358(2) .2599(15) .277(3) .0507 Uiso 1.000 C
F1 .10593 .15933 .55844 .0507 Uiso 1.000 F
F2 .04371 .17048 .37391 .0507 Uiso 1.000 F
F3 -.02864 .09152 .51076 .0507 Uiso 1.000 F
F4 -.04674 .21288 .53886 .0507 Uiso 1.000 F
B .00913 .15841 .48901 .0507 Uiso 1.000 B
H1A .0608(17) .6823(8) .4334(19) .0507 Uiso 1.000 H
H1B .0625(18) .4439(12) .8046(12) .0507 Uiso 1.000 H
H1C .0736(18) .3746(9) .2687(17) .0507 Uiso 1.000 H
H21A .172(2) .7799(10) .302(3) .0507 Uiso 1.000 H
H21B .170(3) .466(2) 1.0170(17) .0507 Uiso 1.000 H
H21C .194(3) .2609(15) .199(3) .0507 Uiso 1.000 H
H22A .198(3) .7435(17) .150(3) .0507 Uiso 1.000 H
H22B .182(3) .563(2) 1.042(2) .0507 Uiso 1.000 H
H22C .214(3) .2011(11) .330(4) .0507 Uiso 1.000 H
H31A .385(2) .7146(19) .207(4) .0507 Uiso 1.000 H
H31B .370(3) .563(2) .982(3) .0507 Uiso 1.000 H
H31C .397(2) .245(2) .361(3) .0507 Uiso 1.000 H
H32A .357(3) .8085(16) .247(5) .0507 Uiso 1.000 H
H32B .351(3) .491(3) 1.094(3) .0507 Uiso 1.000 H
H32C .380(3) .221(2) .199(4) .0507 Uiso 1.000 H

loop_
_atom_type_symbol
_atom_type_description
_atom_type_scat_dispersion_real
_atom_type_scat_dispersion_imag
_atom_type_scat_source
N N .0061 .0033 'International Tables Vol C Tables 4.2.6.8 and 6.1.1.4'
Fe Fe .3463 .8444 'International Tables Vol C Tables 4.2.6.8 and 6.1.1.4'
F F .0171 .0103 'International Tables Vol C Tables 4.2.6.8 and 6.1.1.4'
Cl Cl .1484 .1585 'International Tables Vol C Tables 4.2.6.8 and 6.1.1.4'
B B .0013 .0007 'International Tables Vol C Tables 4.2.6.8 and 6.1.1.4'
H H .0000 .0000 'International Tables Vol C Tables 4.2.6.8 and 6.1.1.4'
C C .0033 .0016 'International Tables Vol C Tables 4.2.6.8 and 6.1.1.4'

loop_
_geom_angle_atom_site_label_1
_geom_angle_atom_site_label_2
_geom_angle_atom_site_label_3
_geom_angle_site_symmetry_1
_geom_angle_site_symmetry_3
_geom_angle
_geom_angle_publ_flag
N4A Fe N4B . . 89.8(6) yes
N4A Fe N4C . . 90.8(6) yes
N4A Fe N4A . 3_566 180.00 yes
N4A Fe N4B . 3_566 90.2(6) yes
N4A Fe N4C . 3_566 89.2(6) yes
N4B Fe N4C . . 90.0(6) yes
N4A Fe N4B 3_566 . 90.2(6) yes
N4B Fe N4B . 3_566 180.00 yes
N4B Fe N4C . 3_566 90.0(6) yes
N4A Fe N4C 3_566 . 89.2(6) yes
N4B Fe N4C 3_566 . 90.0(6) yes
N4C Fe N4C . 3_566 180.00 yes
N4A Fe N4B 3_566 3_566 89.8(6) yes
N4A Fe N4C 3_566 3_566 90.8(6) yes
N4B Fe N4C 3_566 3_566 90.0(6) yes
N2A N1A C1A . . 108.6(17) yes
N2A N1A C2A . . 122(2) yes
C1A N1A C2A . . 128.7(19) yes
N2B N1B C1B . . 108.0(15) yes
N2B N1B C2B . . 124(2) yes
C1B N1B C2B . . 128(2) yes
N2C N1C C1C . . 109.2(18) yes
N2C N1C C2C . . 121(2) yes
C1C N1C C2C . . 129(2) yes
N1A N2A N3A . . 107.6(19) yes
N1B N2B N3B . . 108.8(19) yes
N1C N2C N3C . . 106.7(18) yes
N2A N3A N4A . . 109.7(14) yes
N2B N3B N4B . . 109.0(14) yes
N2C N3C N4C . . 109.8(15) yes
Fe N4A N3A . . 123.6(10) yes
Fe N4A C1A . . 130.8(15) yes
N3A N4A C1A . . 105.5(16) yes
Fe N4B N3B . . 123.9(10) yes
Fe N4B C1B . . 128.7(15) yes
N3B N4B C1B . . 107.3(15) yes
Fe N4C N3C . . 124.0(11) yes
Fe N4C C1C . . 129.6(14) yes
N3C N4C C1C . . 106.4(16) yes
N1A C1A N4A . . 108.5(17) yes
N1B C1B N4B . . 106.8(18) yes
N1C C1C N4C . . 108.0(18) yes
N1A C2A C3A . . 111(2) yes
N1B C2B C3B . . 107.6(18) yes
N1C C2C C3C . . 110(2) yes
Cl1 C3A C2A . . 110(2) yes
Cl2 C3B C2B . . 111.9(19) yes
Cl3 C3C C2C . . 109.1(18) yes
N1A C1A H1A . . 127.0(18) no
N4A C1A H1A . . 124(2) no
N1B C1B H1B . . 126.4(16) no
N4B C1B H1B . . 126.8(19) no
N1C C1C H1C . . 126(2) no
N4C C1C H1C . . 126(2) no
N1A C2A H21A . . 108(2) no
N1A C2A H22A . . 110(3) no
C3A C2A H21A . . 110(3) no
C3A C2A H22A . . 112(3) no
H21A C2A H22A . . 106(3) no
N1B C2B H21B . . 110(2) no
N1B C2B H22B . . 110(3) no
C3B C2B H21B . . 108(3) no
C3B C2B H22B . . 111(3) no
H21B C2B H22B . . 110(3) no
N1C C2C H21C . . 109(2) no
N1C C2C H22C . . 110(3) no
C3C C2C H21C . . 110(3) no
C3C C2C H22C . . 108(3) no
H21C C2C H22C . . 110(3) no
Cl1 C3A H31A . . 114(3) no
Cl1 C3A H32A . . 108(3) no
C2A C3A H31A . . 109(3) no
C2A C3A H32A . . 107(3) no
H31A C3A H32A . . 110(4) no
Cl2 C3B H31B . . 114(2) no
Cl2 C3B H32B . . 113(3) no
C2B C3B H31B . . 106(3) no
C2B C3B H32B . . 105(3) no
H31B C3B H32B . . 107(4) no
Cl3 C3C H31C . . 113(3) no
Cl3 C3C H32C . . 107(3) no
C2C C3C H31C . . 111(3) no
C2C C3C H32C . . 106(3) no
H31C C3C H32C . . 111(4) no
F1 B F2 . . 102.10 yes
F1 B F3 . . 102.59 yes
F1 B F4 . . 102.87 yes
F2 B F3 . . 115.63 yes
F2 B F4 . . 115.11 yes
F3 B F4 . . 115.57 yes

loop_
_geom_bond_atom_site_label_1
_geom_bond_atom_site_label_2
_geom_bond_distance
_geom_bond_publ_flag
Fe N4A 2.201(16) yes
Fe N4B 2.220(16) yes
Fe N4C 2.205(17) yes
Cl1 C3A 1.77(4) yes
Cl2 C3B 1.73(3) yes
Cl3 C3C 1.83(3) yes
F1 B 1.3841 yes
F2 B 1.3092 yes
F3 B 1.3082 yes
F4 B 1.3064 yes
N1A N2A 1.29(2) yes
N1A C2A 1.49(3) yes
N1A C1A 1.34(3) yes
N1B N2B 1.29(3) yes
N1B C1B 1.33(3) yes
N1B C2B 1.50(2) yes
N1C C2C 1.48(3) yes
N1C C1C 1.32(3) yes
N1C N2C 1.34(3) yes
N2A N3A 1.28(2) yes
N2B N3B 1.27(2) yes
N2C N3C 1.29(3) yes
N3A N4A 1.35(3) yes
N3B N4B 1.31(3) yes
N3C N4C 1.36(3) yes
N4A C1A 1.29(2) yes
N4B C1B 1.30(2) yes
N4C C1C 1.32(2) yes
C2A C3A 1.49(3) no
C2B C3B 1.56(3) no
C2C C3C 1.53(3) no
C1A H1A 1.09(3) no
C1B H1B 1.08(3) no
C1C H1C 1.07(3) no
C2A H22A 1.09(4) no
C2A H21A 1.12(4) no
C2B H22B 1.07(4) no
C2B H21B 1.09(5) no
C2C H21C 1.07(4) no
C2C H22C 1.08(3) no
C3A H31A 1.06(5) no
C3A H32A 1.10(4) no
C3B H32B 1.11(4) no
C3B H31B 1.10(5) no
C3C H31C 1.04(4) no
C3C H32C 1.12(5) no

loop_
_geom_contact_atom_site_label_1
_geom_contact_atom_site_label_2
_geom_contact_distance
_geom_contact_site_symmetry_2
_geom_contact_publ_flag
Cl1 N1A 2.99(3) . no
Cl1 C1A 3.65(3) . no
Cl1 C3A 3.61(4) 4_565 no
Cl2 C1B 3.65(3) . no
Cl2 N1B 2.97(3) . no
Cl2 N2B 3.49(3) . no
Cl3 N1C 3.02(3) . no
Cl1 H31A 3.04(5) 4_565 no
Cl3 H32B 2.87(5) 1_554 no
F1 C2C 3.2713 4_555 no
F1 C1C 3.1691 4_555 no
F2 C2C 2.9062 . no
F2 N1C 3.1682 . no
F2 C1B 3.2112 4_554 no
F2 C1A 3.2890 2_545 no
F3 N1B 2.6088 2_546 no
F3 C2B 2.5628 2_546 no
F3 N2B 3.1216 2_546 no
F3 C1B 3.0171 2_546 no
F3 C1B 3.3525 4_554 no
F4 C2A 3.2305 3_566 no
F4 C1A 2.8293 3_566 no
F1 H21C 2.3201 4_555 no
F1 H21B 2.4250 4_554 no
F1 H1C 2.3410 4_555 no
F1 H22C 2.8617 . no
F2 H1B 2.1944 4_554 no
F2 H22C 2.2023 . no
F3 H21B 2.8522 2_546 no
F3 H1B 2.5364 4_554 no
F3 H21B 2.6342 4_554 no
F3 H22B 2.0130 2_546 no
F4 H22A 2.7600 2_545 no
F4 H21A 2.2866 3_566 no
F4 H1A 1.9140 3_566 no
N1A Cl1 2.99(3) . no
N1B Cl2 2.97(3) . no
N1B F3 2.6088 2_556 no
N1C F2 3.1682 . no
N1C Cl3 3.02(3) . no
N2A C3B 3.42(3) 1_554 no
N2A C2B 3.13(3) 1_554 no
N2B Cl2 3.49(3) . no
N2B F3 3.1216 2_556 no
N2B C2A 3.18(3) 4_565 no
N2B C3A 3.33(3) 4_565 no
N2C C2C 3.39(3) 4_555 no
N3A N4C 3.21(2) . no
N3A C2B 3.36(2) 1_554 no
N3A C1C 3.40(2) . no
N3B C2A 3.34(3) 4_565 no
N3B C1A 3.38(2) . no
N3B N4A 3.19(2) . no
N3C N4B 3.19(2) . no
N3C C1B 3.37(2) . no
N4A N3B 3.19(2) . no
N4B N3C 3.19(2) . no
N4C N3A 3.21(2) . no
N2A H31A 2.85(4) . no
N2A H22B 2.29(3) 1_554 no
N2B H21A 2.44(3) 4_565 no
N2B H32A 2.61(4) 4_565 no
N2B H31B 2.85(4) . no
N2C H21C 2.64(3) 4_555 no
N2C H32C 2.90(4) 4_555 no
N2C H31C 2.82(4) . no
N3A H22B 2.71(3) 1_554 no
N3B H21A 2.76(3) 4_565 no
N3C H21C 2.90(3) 4_555 no
N4A H1B 2.84(3) 3_566 no
N4B H1C 2.86(3) 3_566 no
N4C H1A 2.80(3) 3_566 no
C1A F2 3.2890 2_555 no
C1A F4 2.8293 3_566 no
C1A N3B 3.38(2) . no
C1A Cl1 3.65(3) . no
C1B F3 3.0171 2_556 no
C1B Cl2 3.65(3) . no
C1B N3C 3.37(2) . no
C1B F3 3.3525 4_555 no
C1B F2 3.2112 4_555 no
C1C N3A 3.40(2) . no
C1C F1 3.1691 4_554 no
C2A N2B 3.18(3) 4_564 no
C2A N3B 3.34(3) 4_564 no
C2A F4 3.2305 3_566 no
C2B F3 2.5628 2_556 no
C2B N3A 3.36(2) 1_556 no
C2B N2A 3.13(3) 1_556 no
C2C F2 2.9062 . no
C2C N2C 3.39(3) 4_554 no
C2C F1 3.2713 4_554 no
C3A N2B 3.33(3) 4_564 no
C3A Cl1 3.61(4) 4_564 no
C3B N2A 3.42(3) 1_556 no
B H21B 2.9871 4_554 no
B H22B 2.9095 2_546 no
B H1B 2.7612 4_554 no
H1A F4 1.9140 3_566 no
H1A N4C 2.80(3) 3_566 no
H1B N4A 2.84(3) 3_566 no
H1B F2 2.1944 4_555 no
H1B B 2.7612 4_555 no
H1B F3 2.5364 4_555 no
H1C F1 2.3410 4_554 no
H1C N4B 2.86(3) 3_566 no
H21A N2B 2.44(3) 4_564 no
H21A N3B 2.76(3) 4_564 no
H21A F4 2.2866 3_566 no
H21B B 2.9871 4_555 no
H21B F3 2.6342 4_555 no
H21B F3 2.8522 2_556 no
H21B F1 2.4250 4_555 no
H21C F1 2.3201 4_554 no
H21C N3C 2.90(3) 4_554 no
H21C N2C 2.64(3) 4_554 no
H22A F4 2.7600 2_555 no
H22B F3 2.0130 2_556 no
H22B B 2.9095 2_556 no
H22B N2A 2.29(3) 1_556 no
H22B N3A 2.71(3) 1_556 no
H22C F2 2.2023 . no
H22C F1 2.8617 . no
H31A N2A 2.85(4) . no
H31A Cl1 3.04(5) 4_564 no
H31B N2B 2.85(4) . no
H31C N2C 2.82(4) . no
H32A N2B 2.61(4) 4_564 no
H32B Cl3 2.87(5) 1_556 no
H32C N2C 2.90(4) 4_554 no

loop_
_geom_hbond_atom_site_label_D
_geom_hbond_atom_site_label_H
_geom_hbond_atom_site_label_A
_geom_hbond_site_symmetry_A
_geom_hbond_distance_DH
_geom_hbond_distance_HA
_geom_hbond_distance_DA
_geom_hbond_angle_DHA
_geom_hbond_publ_flag
C1A H1A F4 3_566 1.09(3) 1.9140 2.8293 138.82 yes
C1B H1B F2 4_555 1.08(3) 2.1944 3.2112 155.50 yes
C1B H1B F3 4_555 1.08(3) 2.5364 3.3525 131.43 yes
C1C H1C F1 4_554 1.07(3) 2.3410 3.1691 133.12 yes
C2A H21A F4 3_566 1.12(4) 2.2866 3.2305 140.12 yes
C2A H21A N2B 4_564 1.12(4) 2.44(3) 3.18(3) 121(2) yes
C2B H21B F1 4_555 1.09(5) 2.4250 3.4993 169.28 yes
C2C H21C F1 4_554 1.07(4) 2.3201 3.2713 146.63 yes
C2B H22B N2A 1_556 1.07(4) 2.29(3) 3.13(3) 134(3) yes
C2B H22B F3 2_556 1.07(4) 2.0130 2.5628 108.61 yes
C2C H22C F2 . 1.08(3) 2.2023 2.9062 120.84 yes
C3A H32A N2B 4_564 1.10(4) 2.61(4) 3.33(3) 122(3) yes

loop_
_geom_torsion_atom_site_label_1
_geom_torsion_atom_site_label_2
_geom_torsion_atom_site_label_3
_geom_torsion_atom_site_label_4
_geom_torsion_site_symmetry_1
_geom_torsion
_geom_torsion_publ_flag
N4B Fe N4A N3A . 108.7(17) no
N4B Fe N4A C1A . -73(2) no
N4C Fe N4A N3A . 18.7(17) no
N4C Fe N4A C1A . -162.7(19) no
N4B Fe N4A N3A 3_566 -71.3(17) no
N4B Fe N4A C1A 3_566 107(2) no
N4C Fe N4A N3A 3_566 -161.3(17) no
N4C Fe N4A C1A 3_566 17.3(19) no
N4A Fe N4B N3B . 18.9(17) no
N4A Fe N4B C1B . -163.9(19) no
N4C Fe N4B N3B . 109.8(17) no
N4C Fe N4B C1B . -73.1(19) no
N4A Fe N4B N3B 3_566 -161.1(17) no
N4A Fe N4B C1B 3_566 16.1(19) no
N4C Fe N4B N3B 3_566 -70.2(17) no
N4C Fe N4B C1B 3_566 106.9(19) no
N4A Fe N4C N3C . 106.9(16) no
N4A Fe N4C C1C . -72.5(18) no
N4B Fe N4C N3C . 17.1(16) no
N4B Fe N4C C1C . -162.3(18) no
N4A Fe N4C N3C 3_566 -73.1(16) no
N4A Fe N4C C1C 3_566 107.5(18) no
N4B Fe N4C N3C 3_566 -162.9(16) no
N4B Fe N4C C1C 3_566 17.7(18) no
C1A N1A N2A N3A . -2(3) no
C2A N1A N2A N3A . -175(2) no
N2A N1A C1A N4A . 3(3) no
C2A N1A C1A N4A . 175(2) no
N2A N1A C2A C3A . -65(3) no
C1A N1A C2A C3A . 124(3) no
C1B N1B N2B N3B . -2(3) no
C2B N1B N2B N3B . -175(2) no
N2B N1B C1B N4B . 2(3) no
C2B N1B C1B N4B . 175(2) no
N2B N1B C2B C3B . -63(3) no
C1B N1B C2B C3B . 125(3) no
C1C N1C N2C N3C . 0(3) no
C2C N1C N2C N3C . -176(2) no
N2C N1C C1C N4C . 1(2) no
C2C N1C C1C N4C . 177(2) no
N2C N1C C2C C3C . -59(3) no
C1C N1C C2C C3C . 126(3) no
N1A N2A N3A N4A . 1(3) no
N1B N2B N3B N4B . 1(3) no
N1C N2C N3C N4C . -1(2) no
N2A N3A N4A Fe . -179.9(15) no
N2A N3A N4A C1A . 1(2) no
N2B N3B N4B Fe . 178.2(15) no
N2B N3B N4B C1B . 1(3) no
N2C N3C N4C Fe . -177.5(14) no
N2C N3C N4C C1C . 2(2) no
Fe N4A C1A N1A . 178.7(15) no
N3A N4A C1A N1A . -3(2) no
Fe N4B C1B N1B . -179.2(15) no
N3B N4B C1B N1B . -2(2) no
Fe N4C C1C N1C . 177.6(15) no
N3C N4C C1C N1C . -2(2) no
N1A C2A C3A Cl1 . -56(3) no
N1B C2B C3B Cl2 . -51(3) no
N1C C2C C3C Cl3 . -55(3) no
